data_4104703
loop_
_publ_author_name
'Mohammad Movassaghi'
'Meiliana Tjandra'
'Jun Qi'

_publ_section_title
;
 Total Synthesis of (-)-Himandrine
;
_journal_name_full 'Journal of the American Chemical Society'
_journal_page_first 9648
_journal_page_last 9650
_journal_paper_doi 10.1021/ja903790y
_journal_volume 131
_journal_year 2009
_chemical_absolute_configuration rmad
_chemical_formula_sum 'C30 H37 N O6'
_chemical_formula_weight 507.61
_chemical_name_systematic
; 
 ? 
;
_space_group_IT_number 1
_symmetry_cell_setting triclinic
_symmetry_space_group_name_Hall 'P 1'
_symmetry_space_group_name_H-M 'P 1'
_atom_sites_solution_hydrogens geom
_atom_sites_solution_primary direct
_atom_sites_solution_secondary difmap
_audit_creation_method SHELXL-97
_cell_angle_alpha 78.8230(10)
_cell_angle_beta 67.4340(10)
_cell_angle_gamma 62.0950(10)
_cell_formula_units_Z 1
_cell_length_a 8.3136(2)
_cell_length_b 8.7575(2)
_cell_length_c 10.6508(3)
_cell_measurement_reflns_used 9950
_cell_measurement_temperature 100(2)
_cell_measurement_theta_max 0.00
_cell_measurement_theta_min 0.00
_cell_volume 632.72(3)
_computing_cell_refinement 'SAINT 7.46A (Bruker-AXS, 2008)'
_computing_data_collection 'APEX2 3.0 (Bruker-AXS, 2008)'
_computing_data_reduction 'SAINT 7.46A (Bruker-AXS, 2008)'
_computing_molecular_graphics 'Bruker SHELXTL'
_computing_publication_material 'Bruker SHELXTL'
_computing_structure_refinement 'SHELXL-97 (Sheldrick, 2008)'
_computing_structure_solution 'SHELXS-97 (Sheldrick, 2008)'
_diffrn_ambient_temperature 100(2)
_diffrn_detector_area_resol_mean 8.3
_diffrn_measured_fraction_theta_full 0.954
_diffrn_measured_fraction_theta_max 0.954
_diffrn_measurement_device_type 'Bruker Smart APEX CCD'
_diffrn_measurement_method 'omega and phi scans'
_diffrn_radiation_monochromator graphite
_diffrn_radiation_source 'fine-focus sealed tube'
_diffrn_radiation_type CuK\a
_diffrn_radiation_wavelength 1.54178
_diffrn_reflns_av_R_equivalents 0.0157
_diffrn_reflns_av_sigmaI/netI 0.0172
_diffrn_reflns_limit_h_max 10
_diffrn_reflns_limit_h_min -10
_diffrn_reflns_limit_k_max 10
_diffrn_reflns_limit_k_min -8
_diffrn_reflns_limit_l_max 12
_diffrn_reflns_limit_l_min -12
_diffrn_reflns_number 11853
_diffrn_reflns_theta_full 68.74
_diffrn_reflns_theta_max 68.74
_diffrn_reflns_theta_min 4.50
_exptl_absorpt_coefficient_mu 0.746
_exptl_absorpt_correction_T_max 0.9780
_exptl_absorpt_correction_T_min 0.8072
_exptl_absorpt_correction_type multi-scan
_exptl_absorpt_process_details 'SADABS (Sheldrick, 2008)'
_exptl_crystal_colour colourless
_exptl_crystal_density_diffrn 1.332
_exptl_crystal_description plate
_exptl_crystal_F_000 272
_exptl_crystal_size_max 0.30
_exptl_crystal_size_mid 0.25
_exptl_crystal_size_min 0.03
_refine_diff_density_max 0.160
_refine_diff_density_min -0.149
_refine_diff_density_rms 0.032
_refine_ls_abs_structure_details 'Flack H D (1983), Acta Cryst. A39, 876-881'
_refine_ls_abs_structure_Flack 0.12(12)
_refine_ls_extinction_method none
_refine_ls_goodness_of_fit_ref 1.050
_refine_ls_hydrogen_treatment mixed
_refine_ls_matrix_type full
_refine_ls_number_parameters 340
_refine_ls_number_reflns 3819
_refine_ls_number_restraints 374
_refine_ls_restrained_S_all 0.998
_refine_ls_R_factor_all 0.0273
_refine_ls_R_factor_gt 0.0268
_refine_ls_shift/su_max 0.000
_refine_ls_shift/su_mean 0.000
_refine_ls_structure_factor_coef Fsqd
_refine_ls_weighting_details 'calc w=1/[\s^2^(Fo^2^)+(0.0383P)^2^+0.1605P] where P=(Fo^2^+2Fc^2^)/3'
_refine_ls_weighting_scheme calc
_refine_ls_wR_factor_gt 0.0704
_refine_ls_wR_factor_ref 0.0707
_reflns_number_gt 3770
_reflns_number_total 3819
_reflns_threshold_expression >2sigma(I)
_cod_data_source_file ja903790y_si_002.cif
_cod_data_source_block d8_09005
_cod_database_code 4104703

loop_
_symmetry_equiv_pos_as_xyz
'x, y, z'

loop_
_atom_site_label
_atom_site_type_symbol
_atom_site_fract_x
_atom_site_fract_y
_atom_site_fract_z
_atom_site_U_iso_or_equiv
_atom_site_adp_type
_atom_site_occupancy
_atom_site_symmetry_multiplicity
_atom_site_calc_flag
_atom_site_refinement_flags
O1 O 0.92863(16) -0.34330(15) -0.34353(10) 0.0235(3) Uani 1 1 d U
O2 O 0.69093(17) 0.36129(15) 0.09061(11) 0.0249(3) Uani 1 1 d DU
H2O H 0.811(2) 0.303(3) 0.064(2) 0.030 Uiso 1 1 d D
O3 O 1.07437(14) -0.18004(14) -0.25011(10) 0.0190(2) Uani 1 1 d U
O4 O 1.04370(16) 0.16901(15) -0.07590(11) 0.0248(3) Uani 1 1 d U
O5 O 1.04693(16) 0.16051(15) -0.28547(11) 0.0236(2) Uani 1 1 d U
O6 O 1.11329(16) -0.10663(15) -0.47330(11) 0.0250(3) Uani 1 1 d U
N1 N 0.58822(18) -0.08750(17) 0.19225(12) 0.0203(3) Uani 1 1 d U
C1 C 0.9013(2) -0.3652(2) 0.11810(16) 0.0233(4) Uani 1 1 d U
H1A H 0.8143 -0.4058 0.1096 0.035 Uiso 1 1 calc R
H1B H 0.9910 -0.4563 0.1606 0.035 Uiso 1 1 calc R
H1C H 0.9746 -0.3367 0.0277 0.035 Uiso 1 1 calc R
C2 C 0.7830(2) -0.2051(2) 0.20576(15) 0.0207(3) Uani 1 1 d U
H2 H 0.7524 -0.2517 0.3011 0.025 Uiso 1 1 calc R
C3 C 0.9083(2) -0.1168(2) 0.19862(16) 0.0222(3) Uani 1 1 d U
H3A H 1.0141 -0.1984 0.2333 0.027 Uiso 1 1 calc R
H3B H 0.9677 -0.0892 0.1024 0.027 Uiso 1 1 calc R
C4 C 0.7936(2) 0.0497(2) 0.28080(16) 0.0246(4) Uani 1 1 d U
H4A H 0.8691 0.1182 0.2511 0.029 Uiso 1 1 calc R
H4B H 0.7748 0.0194 0.3783 0.029 Uiso 1 1 calc R
C5 C 0.5954(2) 0.1601(2) 0.26336(16) 0.0231(3) Uani 1 1 d U
H5 H 0.5198 0.2559 0.3302 0.028 Uiso 1 1 calc R
C6 C 0.4864(2) 0.0465(2) 0.29718(15) 0.0226(3) Uani 1 1 d U
H6 H 0.4761 -0.0069 0.3902 0.027 Uiso 1 1 calc R
C7 C 0.2890(2) 0.1421(2) 0.27989(16) 0.0254(4) Uani 1 1 d U
H7A H 0.2059 0.2484 0.3344 0.031 Uiso 1 1 calc R
H7B H 0.2211 0.0677 0.3027 0.031 Uiso 1 1 calc R
C8 C 0.3544(2) 0.1824(2) 0.12780(16) 0.0230(3) Uani 1 1 d U
H8 H 0.2579 0.2029 0.0848 0.028 Uiso 1 1 calc R
C9 C 0.5574(2) 0.0207(2) 0.06623(15) 0.0198(3) Uani 1 1 d U
C10 C 0.5535(2) -0.0649(2) -0.04443(15) 0.0202(3) Uani 1 1 d U
H10 H 0.4816 0.0319 -0.0979 0.024 Uiso 1 1 calc R
C11 C 0.4371(2) -0.1710(2) 0.01411(16) 0.0237(4) Uani 1 1 d U
H11A H 0.5010 -0.2688 0.0693 0.028 Uiso 1 1 calc R
H11B H 0.3059 -0.0977 0.0743 0.028 Uiso 1 1 calc R
C12 C 0.4213(2) -0.2404(2) -0.09957(17) 0.0264(4) Uani 1 1 d U
H12A H 0.3524 -0.3143 -0.0599 0.032 Uiso 1 1 calc R
H12B H 0.3459 -0.1428 -0.1491 0.032 Uiso 1 1 calc R
C13 C 0.6223(2) -0.3455(2) -0.19821(17) 0.0252(4) Uani 1 1 d U
H13A H 0.6933 -0.4483 -0.1499 0.030 Uiso 1 1 calc R
H13B H 0.6095 -0.3862 -0.2728 0.030 Uiso 1 1 calc R
C14 C 0.7374(2) -0.2392(2) -0.25812(16) 0.0214(3) Uani 1 1 d U
H14 H 0.6709 -0.1411 -0.3134 0.026 Uiso 1 1 calc R
C15 C 0.7549(2) -0.1665(2) -0.14660(15) 0.0189(3) Uani 1 1 d U
H15 H 0.8282 -0.2670 -0.0962 0.023 Uiso 1 1 calc R
C16 C 0.8698(2) -0.0584(2) -0.20590(15) 0.0185(3) Uani 1 1 d U
H16 H 0.8361 0.0097 -0.2865 0.022 Uiso 1 1 calc R
C17 C 0.8412(2) 0.0634(2) -0.10676(15) 0.0190(3) Uani 1 1 d U
C18 C 0.9843(2) 0.13765(19) -0.15112(16) 0.0203(3) Uani 1 1 d U
C19 C 0.6985(2) 0.1007(2) 0.01393(15) 0.0189(3) Uani 1 1 d U
C20 C 0.6117(2) 0.2420(2) 0.11723(15) 0.0210(3) Uani 1 1 d U
C21 C 0.4089(2) 0.3327(2) 0.10477(16) 0.0240(4) Uani 1 1 d U
H21A H 0.3174 0.4219 0.1749 0.029 Uiso 1 1 calc R
H21B H 0.4127 0.3867 0.0136 0.029 Uiso 1 1 calc R
C22 C 1.1947(2) 0.2234(2) -0.33690(17) 0.0285(4) Uani 1 1 d U
H22A H 1.1418 0.3381 -0.3004 0.043 Uiso 1 1 calc R
H22B H 1.2362 0.2309 -0.4364 0.043 Uiso 1 1 calc R
H22C H 1.3058 0.1435 -0.3086 0.043 Uiso 1 1 calc R
C23 C 0.9405(3) -0.3736(3) -0.47319(17) 0.0341(4) Uani 1 1 d U
H23A H 0.8788 -0.4491 -0.4635 0.051 Uiso 1 1 calc R
H23B H 1.0767 -0.4294 -0.5306 0.051 Uiso 1 1 calc R
H23C H 0.8744 -0.2634 -0.5154 0.051 Uiso 1 1 calc R
C24 C 1.1671(2) -0.2049(2) -0.38555(15) 0.0195(3) Uani 1 1 d U
C25 C 1.3481(2) -0.3698(2) -0.41217(16) 0.0202(3) Uani 1 1 d U
C26 C 1.4848(2) -0.4000(2) -0.54282(16) 0.0241(3) Uani 1 1 d U
H26 H 1.4619 -0.3166 -0.6134 0.029 Uiso 1 1 calc R
C27 C 1.6546(2) -0.5528(2) -0.56941(16) 0.0256(4) Uani 1 1 d U
H27 H 1.7482 -0.5729 -0.6582 0.031 Uiso 1 1 calc R
C28 C 1.6881(2) -0.6760(2) -0.46676(17) 0.0254(4) Uani 1 1 d U
H28 H 1.8055 -0.7790 -0.4847 0.031 Uiso 1 1 calc R
C29 C 1.5491(2) -0.6478(2) -0.33773(17) 0.0247(4) Uani 1 1 d U
H29 H 1.5703 -0.7331 -0.2680 0.030 Uiso 1 1 calc R
C30 C 1.3799(2) -0.4961(2) -0.31029(16) 0.0224(3) Uani 1 1 d U
H30 H 1.2852 -0.4778 -0.2220 0.027 Uiso 1 1 calc R

loop_
_atom_site_aniso_label
_atom_site_aniso_U_11
_atom_site_aniso_U_22
_atom_site_aniso_U_33
_atom_site_aniso_U_23
_atom_site_aniso_U_13
_atom_site_aniso_U_12
O1 0.0269(6) 0.0248(6) 0.0216(5) -0.0035(4) -0.0080(4) -0.0123(5)
O2 0.0261(6) 0.0186(6) 0.0296(6) -0.0039(5) -0.0072(5) -0.0099(5)
O3 0.0185(5) 0.0168(6) 0.0207(5) -0.0018(4) -0.0063(4) -0.0067(4)
O4 0.0243(6) 0.0267(6) 0.0267(5) -0.0031(5) -0.0086(4) -0.0128(5)
O5 0.0277(6) 0.0236(6) 0.0218(5) -0.0006(4) -0.0048(4) -0.0157(5)
O6 0.0276(6) 0.0210(6) 0.0219(5) 0.0006(4) -0.0065(4) -0.0087(5)
N1 0.0208(6) 0.0198(7) 0.0196(6) -0.0011(5) -0.0060(5) -0.0086(6)
C1 0.0229(8) 0.0197(8) 0.0264(8) 0.0013(6) -0.0109(6) -0.0072(7)
C2 0.0212(7) 0.0196(8) 0.0203(7) 0.0010(6) -0.0072(6) -0.0084(6)
C3 0.0224(7) 0.0223(8) 0.0226(7) 0.0008(6) -0.0090(6) -0.0095(6)
C4 0.0276(8) 0.0234(9) 0.0255(7) -0.0008(6) -0.0111(6) -0.0114(7)
C5 0.0248(8) 0.0206(8) 0.0215(7) -0.0061(6) -0.0055(6) -0.0077(7)
C6 0.0226(8) 0.0220(8) 0.0185(7) -0.0018(6) -0.0030(6) -0.0087(7)
C7 0.0215(8) 0.0231(9) 0.0265(8) -0.0041(6) -0.0039(6) -0.0076(7)
C8 0.0199(7) 0.0197(8) 0.0263(8) -0.0014(6) -0.0069(6) -0.0065(6)
C9 0.0177(7) 0.0167(8) 0.0225(7) 0.0002(6) -0.0058(6) -0.0066(6)
C10 0.0203(7) 0.0175(8) 0.0230(7) -0.0003(6) -0.0085(6) -0.0076(6)
C11 0.0197(7) 0.0227(9) 0.0297(8) 0.0000(7) -0.0079(6) -0.0105(6)
C12 0.0247(8) 0.0222(9) 0.0366(9) -0.0014(7) -0.0126(7) -0.0116(7)
C13 0.0270(8) 0.0217(9) 0.0320(9) -0.0030(7) -0.0124(7) -0.0116(7)
C14 0.0246(8) 0.0174(8) 0.0244(7) -0.0010(6) -0.0116(6) -0.0079(6)
C15 0.0205(7) 0.0161(7) 0.0222(7) 0.0004(6) -0.0097(6) -0.0080(6)
C16 0.0190(7) 0.0158(7) 0.0195(7) -0.0003(6) -0.0074(6) -0.0061(6)
C17 0.0193(7) 0.0156(8) 0.0223(7) 0.0005(6) -0.0093(6) -0.0060(6)
C18 0.0190(7) 0.0133(7) 0.0250(8) -0.0029(6) -0.0067(6) -0.0040(6)
C19 0.0221(7) 0.0141(7) 0.0219(7) 0.0014(6) -0.0118(6) -0.0062(6)
C20 0.0212(7) 0.0161(8) 0.0240(7) -0.0035(6) -0.0050(6) -0.0077(6)
C21 0.0225(8) 0.0178(8) 0.0263(8) -0.0030(6) -0.0069(6) -0.0046(7)
C22 0.0265(8) 0.0280(9) 0.0298(8) 0.0006(7) -0.0029(7) -0.0165(7)
C23 0.0428(11) 0.0384(11) 0.0239(8) -0.0049(7) -0.0129(8) -0.0168(9)
C24 0.0233(7) 0.0195(8) 0.0203(7) -0.0010(6) -0.0066(6) -0.0133(7)
C25 0.0218(7) 0.0198(8) 0.0244(7) -0.0030(6) -0.0077(6) -0.0124(6)
C26 0.0283(8) 0.0224(9) 0.0241(8) -0.0003(6) -0.0074(6) -0.0141(7)
C27 0.0249(8) 0.0255(9) 0.0250(8) -0.0062(6) -0.0018(6) -0.0129(7)
C28 0.0238(8) 0.0192(8) 0.0332(8) -0.0075(7) -0.0090(6) -0.0071(7)
C29 0.0293(8) 0.0208(9) 0.0281(8) 0.0011(6) -0.0135(7) -0.0117(7)
C30 0.0231(8) 0.0234(8) 0.0226(7) -0.0044(6) -0.0060(6) -0.0115(7)

loop_
_atom_type_symbol
_atom_type_description
_atom_type_scat_dispersion_real
_atom_type_scat_dispersion_imag
_atom_type_scat_source
C C 0.0181 0.0091 'International Tables Vol C Tables 4.2.6.8 and 6.1.1.4'
H H 0.0000 0.0000 'International Tables Vol C Tables 4.2.6.8 and 6.1.1.4'
N N 0.0311 0.0180 'International Tables Vol C Tables 4.2.6.8 and 6.1.1.4'
O O 0.0492 0.0322 'International Tables Vol C Tables 4.2.6.8 and 6.1.1.4'

loop_
_geom_angle_atom_site_label_1
_geom_angle_atom_site_label_2
_geom_angle_atom_site_label_3
_geom_angle
C23 O1 C14 114.26(13)
C24 O3 C16 117.11(11)
C18 O5 C22 115.22(12)
C6 N1 C2 107.31(12)
C6 N1 C9 101.81(12)
C2 N1 C9 124.53(11)
N1 C2 C1 115.50(13)
N1 C2 C3 115.94(13)
C1 C2 C3 111.01(13)
C4 C3 C2 113.00(13)
C3 C4 C5 112.15(14)
C4 C5 C6 108.71(13)
C4 C5 C20 112.62(13)
C6 C5 C20 110.63(13)
N1 C6 C7 100.94(13)
N1 C6 C5 108.84(12)
C7 C6 C5 113.24(14)
C6 C7 C8 98.68(12)
C7 C8 C21 108.84(14)
C7 C8 C9 104.54(12)
C21 C8 C9 103.48(12)
C19 C9 N1 108.05(12)
C19 C9 C10 113.70(12)
N1 C9 C10 117.25(13)
C19 C9 C8 102.83(13)
N1 C9 C8 102.66(11)
C10 C9 C8 110.85(12)
C11 C10 C9 112.54(13)
C11 C10 C15 112.64(13)
C9 C10 C15 113.45(12)
C12 C11 C10 110.84(13)
C13 C12 C11 110.31(13)
C14 C13 C12 111.64(14)
O1 C14 C13 110.51(13)
O1 C14 C15 107.72(12)
C13 C14 C15 111.57(13)
C14 C15 C16 111.97(12)
C14 C15 C10 110.17(12)
C16 C15 C10 112.27(13)
O3 C16 C17 107.10(12)
O3 C16 C15 106.85(12)
C17 C16 C15 115.20(12)
C19 C17 C18 121.64(15)
C19 C17 C16 122.44(14)
C18 C17 C16 115.91(13)
O4 C18 O5 122.83(15)
O4 C18 C17 125.03(14)
O5 C18 C17 112.10(13)
C17 C19 C9 123.37(15)
C17 C19 C20 132.98(15)
C9 C19 C20 102.82(12)
O2 C20 C19 118.91(13)
O2 C20 C21 110.00(13)
C19 C20 C21 96.65(12)
O2 C20 C5 111.34(13)
C19 C20 C5 109.96(12)
C21 C20 C5 108.76(12)
C8 C21 C20 102.03(12)
O6 C24 O3 125.12(14)
O6 C24 C25 124.37(14)
O3 C24 C25 110.49(12)
C26 C25 C30 119.63(15)
C26 C25 C24 118.99(14)
C30 C25 C24 121.35(14)
C27 C26 C25 119.79(15)
C28 C27 C26 120.36(15)
C29 C28 C27 119.70(15)
C30 C29 C28 120.32(15)
C29 C30 C25 120.15(15)

loop_
_geom_bond_atom_site_label_1
_geom_bond_atom_site_label_2
_geom_bond_distance
O1 C23 1.4142(19)
O1 C14 1.4284(19)
O2 C20 1.412(2)
O3 C24 1.3541(17)
O3 C16 1.4605(16)
O4 C18 1.2153(19)
O5 C18 1.3318(19)
O5 C22 1.453(2)
O6 C24 1.2094(19)
N1 C6 1.482(2)
N1 C2 1.5048(19)
N1 C9 1.5195(19)
C1 C2 1.523(2)
C2 C3 1.535(2)
C3 C4 1.534(2)
C4 C5 1.536(2)
C5 C6 1.547(2)
C5 C20 1.566(2)
C6 C7 1.521(2)
C7 C8 1.525(2)
C8 C21 1.532(2)
C8 C9 1.599(2)
C9 C19 1.515(2)
C9 C10 1.533(2)
C10 C11 1.530(2)
C10 C15 1.537(2)
C11 C12 1.528(2)
C12 C13 1.526(2)
C13 C14 1.525(2)
C14 C15 1.533(2)
C15 C16 1.535(2)
C16 C17 1.522(2)
C17 C19 1.340(2)
C17 C18 1.495(2)
C19 C20 1.531(2)
C20 C21 1.539(2)
C24 C25 1.493(2)
C25 C26 1.395(2)
C25 C30 1.397(2)
C26 C27 1.391(2)
C27 C28 1.390(2)
C28 C29 1.390(2)
C29 C30 1.383(2)

loop_
_geom_hbond_atom_site_label_D
_geom_hbond_atom_site_label_H
_geom_hbond_atom_site_label_A
_geom_hbond_distance_DH
_geom_hbond_distance_HA
_geom_hbond_distance_DA
_geom_hbond_angle_DHA
O2 H2O O4 0.834(15) 1.922(17) 2.6693(16) 148.7(19)
